data_7203347
loop_
_publ_author_name
'Nakano, Kazunori'
'Sada, Kazuki'
'Aburaya, Kazuaki'
'Nakagawa, Kenji'
'Yoswathananont, Nungruethai'
'Tohnai, Norimitsu'
'Miyata, Mikiji'

_publ_section_title
;
 Guest-induced inversion of an asymmetric host layer in inclusion
 crystals of cholic acid
;
_journal_issue 6
_journal_name_full CrystEngComm
_journal_page_first 461
_journal_paper_doi 10.1039/b602862d
_journal_volume 8
_journal_year 2006
_chemical_formula_sum 'C31 H46 Cl2 O5'
_chemical_formula_weight 569.61
_space_group_IT_number 4
_symmetry_cell_setting monoclinic
_symmetry_Int_Tables_number 4
_symmetry_space_group_name_Hall 'P 2yb'
_symmetry_space_group_name_H-M 'P 1 21 1'
_audit_creation_date 'Thu Oct 28 11:14:55 2004'
_audit_creation_method 'by teXsan'
_cell_angle_alpha 90
_cell_angle_beta 111.618(6)
_cell_angle_gamma 90
_cell_formula_units_Z 2
_cell_length_a 12.083(2)
_cell_length_b 8.1351(5)
_cell_length_c 16.265(1)
_cell_measurement_reflns_used 2426
_cell_measurement_temperature 203.2
_cell_measurement_theta_max 68.2
_cell_measurement_theta_min 6.2
_cell_volume 1486.3(3)
_computing_cell_refinement PROCESS-AUTO
_computing_data_collection PROCESS-AUTO
_computing_data_reduction 'teXsan Ver. 1.10'
_computing_publication_material 'teXsan Ver. 1.10'
_computing_structure_refinement 'teXsan Ver. 1.10'
_computing_structure_solution SIR92
_diffrn_measured_fraction_theta_full 0.9526
_diffrn_measured_fraction_theta_max 0.9526
_diffrn_measurement_device_type 'Rigaku RAXIS-RAPID Imaging Plate'
_diffrn_measurement_method \w
_diffrn_radiation_type 'Cu K\a'
_diffrn_radiation_wavelength 1.5418
_diffrn_reflns_av_R_equivalents 0.037
_diffrn_reflns_limit_h_max 14
_diffrn_reflns_limit_h_min -14
_diffrn_reflns_limit_k_max 9
_diffrn_reflns_limit_k_min -9
_diffrn_reflns_limit_l_max 18
_diffrn_reflns_limit_l_min -19
_diffrn_reflns_number 5496
_diffrn_reflns_theta_full 68.23
_diffrn_reflns_theta_max 68.23
_exptl_absorpt_coefficient_mu 2.264
_exptl_absorpt_correction_T_max 0.719
_exptl_absorpt_correction_T_min 0.394
_exptl_absorpt_correction_type integration
_exptl_absorpt_process_details '(Higashi, 1999)'
_exptl_crystal_colour colorless
_exptl_crystal_density_diffrn 1.273
_exptl_crystal_density_method 'not measured'
_exptl_crystal_description platelet
_exptl_crystal_size_max 0.600
_exptl_crystal_size_mid 0.300
_exptl_crystal_size_min 0.100
_refine_diff_density_max 0.83
_refine_diff_density_min -0.62
_refine_ls_abs_structure_Flack 0.4(1)
_refine_ls_extinction_method none
_refine_ls_goodness_of_fit_ref 1.986
_refine_ls_hydrogen_treatment noref
_refine_ls_number_parameters 344
_refine_ls_number_reflns 2797
_refine_ls_R_factor_gt 0.0831
_refine_ls_shift/su_max 0.0029
_refine_ls_structure_factor_coef Fsqd
_refine_ls_weighting_details 'w = 1/[\s^2^(Fo^2^) + (0.07000(Max(Fo^2^,0) + 2Fc^2^)/3)^2^]'
_refine_ls_weighting_scheme calc
_refine_ls_wR_factor_ref 0.2202
_reflns_number_gt 2298
_reflns_number_total 2797
_reflns_threshold_expression F^2^>2.0\s(F^2^)
_cod_data_source_file b602862d.txt
_cod_data_source_block 2_4-Dichlorotoluene
_cod_original_formula_sum 'C31 H46 Cl2 O5 '
_cod_database_code 7203347

loop_
_symmetry_equiv_pos_as_xyz
x,y,z
-x,1/2+y,-z

loop_
_atom_site_label
_atom_site_type_symbol
_atom_site_fract_x
_atom_site_fract_y
_atom_site_fract_z
_atom_site_U_iso_or_equiv
_atom_site_adp_type
_atom_site_occupancy
_atom_site_calc_flag
_atom_site_refinement_flags
_atom_site_disorder_assembly
_atom_site_disorder_group
Cl(1) Cl -0.7262(4) -0.700(2) -0.8982(3) 0.185(2) Uani 1.00 d . . .
Cl(2) Cl -0.6016(5) -0.503(2) -1.1638(2) 0.193(2) Uani 1.00 d . . .
O(1) O -0.3874(3) -0.449(1) -0.4021(2) 0.0482(9) Uani 1.00 d . . .
O(2) O -0.7467(3) -0.218(1) -0.6171(2) 0.0401(8) Uani 1.00 d . . .
O(3) O -0.8036(3) -0.748(1) -0.7120(2) 0.0487(9) Uani 1.00 d . . .
O(4) O -1.2020(5) -0.529(2) -1.1796(2) 0.081(1) Uani 1.00 d . . .
O(5) O -1.2739(4) -0.775(2) -1.2249(2) 0.057(1) Uani 1.00 d . . .
C(1) C -0.6682(4) -0.655(2) -0.4046(3) 0.0397(10) Uani 1.00 d . . .
C(2) C -0.5477(4) -0.636(2) -0.4156(3) 0.040(1) Uani 1.00 d . . .
C(3) C -0.4962(4) -0.467(2) -0.3846(3) 0.0400(9) Uani 1.00 d . . .
C(4) C -0.5838(4) -0.338(2) -0.4351(3) 0.039(1) Uani 1.00 d . . .
C(5) C -0.7065(4) -0.352(2) -0.4288(2) 0.0354(9) Uani 1.00 d . . .
C(6) C -0.7896(4) -0.214(2) -0.4809(3) 0.041(1) Uani 1.00 d . . .
C(7) C -0.8390(4) -0.241(2) -0.5806(3) 0.0359(9) Uani 1.00 d . . .
C(8) C -0.8927(4) -0.410(2) -0.6058(2) 0.0325(9) Uani 1.00 d . . .
C(9) C -0.8078(4) -0.548(2) -0.5568(2) 0.0314(9) Uani 1.00 d . . .
C(10) C -0.7619(4) -0.526(2) -0.4541(2) 0.0346(9) Uani 1.00 d . . .
C(11) C -0.8643(4) -0.718(2) -0.5888(2) 0.0362(10) Uani 1.00 d . . .
C(12) C -0.9082(4) -0.744(1) -0.6893(2) 0.039(1) Uani 1.00 d . . .
C(13) C -0.9941(4) -0.604(2) -0.7386(2) 0.0333(9) Uani 1.00 d . . .
C(14) C -0.9329(4) -0.438(2) -0.7055(2) 0.0327(9) Uani 1.00 d . . .
C(15) C -1.0141(4) -0.310(2) -0.7658(3) 0.043(1) Uani 1.00 d . . .
C(16) C -1.0624(5) -0.397(2) -0.8552(3) 0.047(1) Uani 1.00 d . . .
C(17) C -1.0216(4) -0.579(2) -0.8388(2) 0.0371(9) Uani 1.00 d . . .
C(18) C -1.1115(4) -0.626(1) -0.7213(3) 0.043(1) Uani 1.00 d . . .
C(19) C -0.8665(4) -0.546(2) -0.4207(3) 0.045(1) Uani 1.00 d . . .
C(20) C -1.1111(4) -0.698(2) -0.9074(3) 0.041(1) Uani 1.00 d . . .
C(21) C -1.0741(7) -0.875(2) -0.8903(3) 0.072(2) Uani 1.00 d . . .
C(22) C -1.1229(5) -0.643(2) -0.9995(3) 0.052(1) Uani 1.00 d . . .
C(23) C -1.2230(5) -0.724(2) -1.0745(3) 0.061(2) Uani 1.00 d . . .
C(24) C -1.2330(4) -0.664(2) -1.1640(3) 0.047(1) Uani 1.00 d . . .
C(25) C -0.5206(10) -0.548(2) -0.8743(5) 0.099(2) Uani 1.00 d . . .
C(26) C -0.623(1) -0.610(2) -0.9289(6) 0.115(3) Uani 1.00 d . . .
C(27) C -0.6525(9) -0.596(2) -1.0243(6) 0.101(3) Uani 1.00 d . . .
C(28) C -0.571(1) -0.531(2) -1.0510(5) 0.100(2) Uani 1.00 d . . .
C(29) C -0.469(1) -0.476(2) -0.9951(8) 0.135(4) Uani 1.00 d . . .
C(30) C -0.444(1) -0.481(2) -0.9034(7) 0.130(4) Uani 1.00 d . . .
C(31) C -0.494(2) -0.559(3) -0.7737(6) 0.208(7) Uani 1.00 d . . .
H(1) H -0.6991 -0.7628 -0.4248 0.0458 Uiso 1.00 calc . . .
H(2) H -0.6546 -0.6482 -0.3429 0.0458 Uiso 1.00 calc . . .
H(3) H -0.4933 -0.7191 -0.3815 0.0478 Uiso 1.00 calc . . .
H(4) H -0.5585 -0.6510 -0.4763 0.0478 Uiso 1.00 calc . . .
H(5) H -0.4805 -0.4567 -0.3230 0.0458 Uiso 1.00 calc . . .
H(6) H -0.5523 -0.2330 -0.4119 0.0474 Uiso 1.00 calc . . .
H(7) H -0.5937 -0.3441 -0.4953 0.0474 Uiso 1.00 calc . . .
H(8) H -0.6944 -0.3374 -0.3681 0.0411 Uiso 1.00 calc . . .
H(9) H -0.8554 -0.2069 -0.4615 0.0489 Uiso 1.00 calc . . .
H(10) H -0.7479 -0.1131 -0.4691 0.0489 Uiso 1.00 calc . . .
H(11) H -0.9007 -0.1621 -0.6065 0.0421 Uiso 1.00 calc . . .
H(12) H -0.9624 -0.4172 -0.5905 0.0362 Uiso 1.00 calc . . .
H(13) H -0.7406 -0.5416 -0.5734 0.0368 Uiso 1.00 calc . . .
H(14) H -0.8070 -0.8005 -0.5609 0.0450 Uiso 1.00 calc . . .
H(15) H -0.9308 -0.7307 -0.5710 0.0450 Uiso 1.00 calc . . .
H(16) H -0.9484 -0.8450 -0.7044 0.0459 Uiso 1.00 calc . . .
H(17) H -0.8616 -0.4389 -0.7183 0.0383 Uiso 1.00 calc . . .
H(18) H -1.0760 -0.2806 -0.7465 0.0520 Uiso 1.00 calc . . .
H(19) H -0.9705 -0.2151 -0.7698 0.0520 Uiso 1.00 calc . . .
H(20) H -1.1476 -0.3936 -0.8779 0.0566 Uiso 1.00 calc . . .
H(21) H -1.0336 -0.3485 -0.8955 0.0566 Uiso 1.00 calc . . .
H(22) H -0.9476 -0.5868 -0.8470 0.0443 Uiso 1.00 calc . . .
H(23) H -1.0962 -0.6187 -0.6599 0.0503 Uiso 1.00 calc . . .
H(24) H -1.1669 -0.5413 -0.7515 0.0503 Uiso 1.00 calc . . .
H(25) H -1.1464 -0.7298 -0.7430 0.0503 Uiso 1.00 calc . . .
H(26) H -0.8389 -0.5277 -0.3591 0.0529 Uiso 1.00 calc . . .
H(27) H -0.9276 -0.4686 -0.4503 0.0529 Uiso 1.00 calc . . .
H(28) H -0.8989 -0.6543 -0.4336 0.0529 Uiso 1.00 calc . . .
H(29) H -1.1868 -0.6849 -0.9020 0.0491 Uiso 1.00 calc . . .
H(30) H -1.0696 -0.9074 -0.8325 0.0881 Uiso 1.00 calc . . .
H(31) H -1.1316 -0.9442 -0.9327 0.0881 Uiso 1.00 calc . . .
H(32) H -0.9988 -0.8919 -0.8947 0.0881 Uiso 1.00 calc . . .
H(33) H -1.1368 -0.5264 -1.0040 0.0621 Uiso 1.00 calc . . .
H(34) H -1.0496 -0.6642 -1.0068 0.0621 Uiso 1.00 calc . . .
H(35) H -1.2087 -0.8415 -1.0717 0.0778 Uiso 1.00 calc . . .
H(36) H -1.2967 -0.7062 -1.0672 0.0778 Uiso 1.00 calc . . .
H(37) H -0.3467 -0.3772 -0.3657 0.0948 Uiso 1.00 calc . . .
H(38) H -0.7143 -0.0824 -0.6241 0.0948 Uiso 1.00 calc . . .
H(39) H -0.8229 -0.8313 -0.7566 0.0948 Uiso 1.00 calc . . .
H(40) H -1.2761 -0.7631 -1.2791 0.0948 Uiso 1.00 calc . . .
H(41) H -0.7232 -0.6398 -1.0636 0.1177 Uiso 1.00 calc . . .
H(42) H -0.4160 -0.4271 -1.0197 0.1592 Uiso 1.00 calc . . .
H(43) H -0.3647 -0.4489 -0.8627 0.1441 Uiso 1.00 calc . . .
H(44) H -0.4912 -0.6756 -0.7565 0.2446 Uiso 1.00 calc . . .
H(45) H -0.4201 -0.5121 -0.7390 0.2446 Uiso 1.00 calc . . .
H(46) H -0.5559 -0.5099 -0.7588 0.2446 Uiso 1.00 calc . . .

loop_
_atom_site_aniso_label
_atom_site_aniso_U_11
_atom_site_aniso_U_22
_atom_site_aniso_U_33
_atom_site_aniso_U_12
_atom_site_aniso_U_13
_atom_site_aniso_U_23
Cl(1) 0.204(4) 0.152(3) 0.270(5) -0.037(3) 0.171(4) -0.006(3)
Cl(2) 0.297(5) 0.198(4) 0.078(1) -0.040(4) 0.063(2) 0.005(2)
O(1) 0.030(1) 0.046(2) 0.060(2) -0.003(2) 0.006(1) -0.008(2)
O(2) 0.041(2) 0.044(2) 0.037(1) -0.004(1) 0.016(1) 0.004(1)
O(3) 0.049(2) 0.054(2) 0.039(1) 0.014(2) 0.011(1) -0.002(1)
O(4) 0.125(4) 0.063(2) 0.043(2) -0.029(3) 0.016(2) 0.006(2)
O(5) 0.071(2) 0.065(2) 0.034(1) -0.004(2) 0.019(1) -0.003(1)
C(1) 0.044(2) 0.040(2) 0.026(2) -0.003(2) 0.002(2) 0.004(2)
C(2) 0.037(2) 0.034(2) 0.040(2) 0.006(2) 0.002(2) 0.002(2)
C(3) 0.034(2) 0.042(2) 0.034(2) -0.001(2) 0.002(1) -0.001(2)
C(4) 0.036(2) 0.041(2) 0.033(2) 0.004(2) 0.006(2) -0.002(2)
C(5) 0.042(2) 0.042(2) 0.023(2) 0.000(2) 0.012(1) -0.003(1)
C(6) 0.038(2) 0.046(2) 0.037(2) 0.004(2) 0.013(2) -0.004(2)
C(7) 0.032(2) 0.033(2) 0.037(2) 0.008(2) 0.007(1) 0.002(2)
C(8) 0.029(2) 0.038(2) 0.030(2) 0.000(1) 0.010(1) -0.002(1)
C(9) 0.032(2) 0.036(2) 0.023(1) -0.003(1) 0.006(1) 0.000(1)
C(10) 0.040(2) 0.041(2) 0.022(1) -0.002(2) 0.010(1) 0.003(2)
C(11) 0.043(2) 0.034(2) 0.026(2) -0.005(2) 0.007(2) 0.002(2)
C(12) 0.049(2) 0.034(2) 0.028(2) 0.002(2) 0.008(2) 0.001(2)
C(13) 0.035(2) 0.038(2) 0.024(1) 0.000(2) 0.007(1) 0.003(1)
C(14) 0.031(2) 0.038(2) 0.027(2) -0.001(2) 0.008(1) 0.002(1)
C(15) 0.039(2) 0.041(3) 0.038(2) 0.006(2) 0.003(2) 0.006(2)
C(16) 0.049(3) 0.051(2) 0.034(2) 0.000(2) 0.005(2) 0.007(2)
C(17) 0.031(2) 0.052(2) 0.025(1) 0.000(2) 0.005(1) 0.002(2)
C(18) 0.035(2) 0.059(3) 0.032(2) -0.004(2) 0.009(2) 0.002(2)
C(19) 0.045(2) 0.063(3) 0.030(2) -0.003(2) 0.017(2) -0.002(2)
C(20) 0.039(2) 0.051(2) 0.026(2) 0.001(2) 0.002(1) -0.005(2)
C(21) 0.092(5) 0.052(3) 0.044(3) 0.011(3) -0.008(3) -0.009(2)
C(22) 0.048(3) 0.071(4) 0.029(2) -0.008(3) 0.005(2) 0.000(2)
C(23) 0.070(3) 0.083(4) 0.024(2) -0.021(3) 0.009(2) -0.004(2)
C(24) 0.046(2) 0.062(2) 0.026(2) 0.003(2) 0.003(2) 0.004(2)
C(25) 0.134(6) 0.083(5) 0.071(3) 0.039(4) 0.027(3) -0.005(4)
C(26) 0.141(6) 0.082(6) 0.100(4) 0.041(4) 0.019(4) -0.021(4)
C(27) 0.104(6) 0.088(6) 0.103(4) -0.003(5) 0.027(4) -0.021(5)
C(28) 0.141(7) 0.084(5) 0.080(2) -0.014(5) 0.044(4) 0.007(4)
C(29) 0.15(1) 0.14(1) 0.111(5) -0.048(9) 0.041(6) -0.015(7)
C(30) 0.152(10) 0.124(9) 0.109(5) -0.039(8) 0.041(6) -0.006(7)
C(31) 0.32(2) 0.20(2) 0.065(4) 0.16(2) 0.031(8) 0.010(7)

loop_
_atom_type_symbol
_atom_type_description
_atom_type_scat_dispersion_real
_atom_type_scat_dispersion_imag
_atom_type_scat_source
C C 0.018 0.009
;International Tables for Crystallography
(1992, Vol. C, Tables 4.2.6.8 and 6.1.1.1)
;
H H 0.000 0.000
;International Tables for Crystallography
(1992, Vol. C, Table 6.1.1.2)
;
O O 0.049 0.032
;International Tables for Crystallography
(1992, Vol. C, Tables 4.2.6.8 and 6.1.1.1)
;
Cl Cl 0.364 0.702
;International Tables for Crystallography
(1992, Vol. C, Tables 4.2.6.8 and 6.1.1.1)
;

loop_
_geom_angle_atom_site_label_1
_geom_angle_atom_site_label_2
_geom_angle_atom_site_label_3
_geom_angle
_geom_angle_site_symmetry_1
_geom_angle_site_symmetry_2
_geom_angle_site_symmetry_3
_geom_angle_publ_flag
C(2) C(1) C(10) 114.6(5) . 1_555 1_555 yes
C(1) C(2) C(3) 110.0(5) . 1_555 1_555 yes
O(1) C(3) C(2) 108.2(5) . 1_555 1_555 yes
O(1) C(3) C(4) 109.3(5) . 1_555 1_555 yes
C(2) C(3) C(4) 109.4(5) . 1_555 1_555 yes
C(3) C(4) C(5) 114.4(5) . 1_555 1_555 yes
C(4) C(5) C(6) 110.9(5) . 1_555 1_555 yes
C(4) C(5) C(10) 112.8(5) . 1_555 1_555 yes
C(6) C(5) C(10) 113.0(5) . 1_555 1_555 yes
C(5) C(6) C(7) 113.7(5) . 1_555 1_555 yes
O(2) C(7) C(6) 110.9(5) . 1_555 1_555 yes
O(2) C(7) C(8) 108.7(5) . 1_555 1_555 yes
C(6) C(7) C(8) 112.3(5) . 1_555 1_555 yes
C(7) C(8) C(9) 113.0(4) . 1_555 1_555 yes
C(7) C(8) C(14) 111.0(5) . 1_555 1_555 yes
C(9) C(8) C(14) 109.4(5) . 1_555 1_555 yes
C(8) C(9) C(10) 112.0(5) . 1_555 1_555 yes
C(8) C(9) C(11) 110.7(4) . 1_555 1_555 yes
C(10) C(9) C(11) 113.8(5) . 1_555 1_555 yes
C(1) C(10) C(5) 108.7(5) . 1_555 1_555 yes
C(1) C(10) C(9) 112.5(5) . 1_555 1_555 yes
C(1) C(10) C(19) 106.3(5) . 1_555 1_555 yes
C(5) C(10) C(9) 109.7(4) . 1_555 1_555 yes
C(5) C(10) C(19) 109.3(5) . 1_555 1_555 yes
C(9) C(10) C(19) 110.2(5) . 1_555 1_555 yes
C(9) C(11) C(12) 114.8(5) . 1_555 1_555 yes
O(3) C(12) C(11) 106.5(5) . 1_555 1_555 yes
O(3) C(12) C(13) 111.7(5) . 1_555 1_555 yes
C(11) C(12) C(13) 110.7(5) . 1_555 1_555 yes
C(12) C(13) C(14) 108.7(4) . 1_555 1_555 yes
C(12) C(13) C(17) 118.9(5) . 1_555 1_555 yes
C(12) C(13) C(18) 107.8(5) . 1_555 1_555 yes
C(14) C(13) C(17) 98.0(4) . 1_555 1_555 yes
C(14) C(13) C(18) 112.9(5) . 1_555 1_555 yes
C(17) C(13) C(18) 110.4(5) . 1_555 1_555 yes
C(8) C(14) C(13) 115.0(5) . 1_555 1_555 yes
C(8) C(14) C(15) 117.6(5) . 1_555 1_555 yes
C(13) C(14) C(15) 105.2(5) . 1_555 1_555 yes
C(14) C(15) C(16) 103.2(5) . 1_555 1_555 yes
C(15) C(16) C(17) 107.1(5) . 1_555 1_555 yes
C(13) C(17) C(16) 103.7(5) . 1_555 1_555 yes
C(13) C(17) C(20) 119.5(5) . 1_555 1_555 yes
C(16) C(17) C(20) 111.8(5) . 1_555 1_555 yes
C(17) C(20) C(21) 112.2(5) . 1_555 1_555 yes
C(17) C(20) C(22) 108.2(6) . 1_555 1_555 yes
C(21) C(20) C(22) 112.1(6) . 1_555 1_555 yes
C(20) C(22) C(23) 115.0(6) . 1_555 1_555 yes
C(22) C(23) C(24) 113.0(7) . 1_555 1_555 yes
O(4) C(24) O(5) 122.1(6) . 1_555 1_555 yes
O(4) C(24) C(23) 125.3(7) . 1_555 1_555 yes
O(5) C(24) C(23) 112.5(7) . 1_555 1_555 yes
C(26) C(25) C(30) 121(1) . 1_555 1_555 yes
C(26) C(25) C(31) 117(1) . 1_555 1_555 yes
C(30) C(25) C(31) 120(1) . 1_555 1_555 yes
Cl(1) C(26) C(25) 125(1) . 1_555 1_555 yes
Cl(1) C(26) C(27) 115(1) . 1_555 1_555 yes
C(25) C(26) C(27) 118(1) . 1_555 1_555 yes
C(26) C(27) C(28) 117(1) . 1_555 1_555 yes
Cl(2) C(28) C(27) 120(1) . 1_555 1_555 yes
Cl(2) C(28) C(29) 117(1) . 1_555 1_555 yes
C(27) C(28) C(29) 122(1) . 1_555 1_555 yes
C(28) C(29) C(30) 120(1) . 1_555 1_555 yes
C(25) C(30) C(29) 119(1) . 1_555 1_555 yes

loop_
_geom_bond_atom_site_label_1
_geom_bond_atom_site_label_2
_geom_bond_distance
_geom_bond_site_symmetry_1
_geom_bond_site_symmetry_2
_geom_bond_publ_flag
Cl(1) C(26) 1.67(2) . . yes
Cl(2) C(28) 1.75(1) . . yes
O(1) C(3) 1.452(8) . . yes
O(2) C(7) 1.456(7) . . yes
O(3) C(12) 1.442(8) . . yes
O(4) C(24) 1.22(1) . . yes
O(5) C(24) 1.299(9) . . yes
C(1) C(2) 1.539(9) . . yes
C(1) C(10) 1.536(9) . . yes
C(2) C(3) 1.521(10) . . yes
C(3) C(4) 1.502(9) . . yes
C(4) C(5) 1.528(9) . . yes
C(5) C(6) 1.539(9) . . yes
C(5) C(10) 1.553(9) . . yes
C(6) C(7) 1.523(8) . . yes
C(7) C(8) 1.511(9) . . yes
C(8) C(9) 1.536(8) . . yes
C(8) C(14) 1.530(7) . . yes
C(9) C(10) 1.564(6) . . yes
C(9) C(11) 1.540(9) . . yes
C(10) C(19) 1.558(8) . . yes
C(11) C(12) 1.536(7) . . yes
C(12) C(13) 1.546(9) . . yes
C(13) C(14) 1.544(9) . . yes
C(13) C(17) 1.553(7) . . yes
C(13) C(18) 1.555(9) . . yes
C(14) C(15) 1.512(9) . . yes
C(15) C(16) 1.526(9) . . yes
C(16) C(17) 1.55(1) . . yes
C(17) C(20) 1.565(9) . . yes
C(20) C(21) 1.51(1) . . yes
C(20) C(22) 1.519(9) . . yes
C(22) C(23) 1.518(9) . . yes
C(23) C(24) 1.499(9) . . yes
C(25) C(26) 1.33(2) . . yes
C(25) C(30) 1.30(2) . . yes
C(25) C(31) 1.55(2) . . yes
C(26) C(27) 1.46(2) . . yes
C(27) C(28) 1.32(2) . . yes
C(28) C(29) 1.31(2) . . yes
C(29) C(30) 1.41(2) . . yes

loop_
_geom_contact_atom_site_label_1
_geom_contact_atom_site_label_2
_geom_contact_distance
_geom_contact_site_symmetry_1
_geom_contact_site_symmetry_2
_geom_contact_publ_flag
Cl(1) O(4) 3.21(1) . 2_343 ?
Cl(1) O(3) 3.505(7) . . ?
O(1) O(2) 2.671(7) . 2_444 ?
O(1) O(3) 2.878(7) . 2_454 ?
O(1) O(4) 3.545(8) . 1_656 ?
O(2) O(5) 2.712(6) . 2_353 ?
O(2) C(2) 3.462(8) . 2_454 ?
O(2) O(4) 3.490(7) . 2_353 ?
O(2) C(24) 3.505(7) . 2_353 ?
O(2) C(3) 3.570(8) . 2_454 ?
O(3) O(4) 2.900(8) . 2_343 ?
O(4) C(21) 3.34(1) . 2_353 ?
O(5) C(14) 3.369(8) . 2_343 ?
O(5) C(15) 3.550(9) . 2_343 ?
C(21) C(27) 3.56(2) . 2_343 ?
C(26) C(29) 3.55(2) . 2_443 ?
C(27) C(29) 3.39(2) . 2_443 ?

loop_
_geom_torsion_atom_site_label_1
_geom_torsion_atom_site_label_2
_geom_torsion_atom_site_label_3
_geom_torsion_atom_site_label_4
_geom_torsion
_geom_torsion_site_symmetry_1
_geom_torsion_site_symmetry_2
_geom_torsion_site_symmetry_3
_geom_torsion_site_symmetry_4
_geom_torsion_publ_flag
Cl(1) C(26) C(25) C(30) 179(1) 1_555 1_555 1_555 1_555 yes
Cl(1) C(26) C(25) C(31) 0(1) 1_555 1_555 1_555 1_555 yes
Cl(1) C(26) C(27) C(28) -177(1) 1_555 1_555 1_555 1_555 yes
Cl(2) C(28) C(27) C(26) -177(1) 1_555 1_555 1_555 1_555 yes
Cl(2) C(28) C(29) C(30) 174(1) 1_555 1_555 1_555 1_555 yes
O(1) C(3) C(2) C(1) -175.8(5) 1_555 1_555 1_555 1_555 yes
O(1) C(3) C(4) C(5) 174.8(5) 1_555 1_555 1_555 1_555 yes
O(2) C(7) C(6) C(5) -71.7(7) 1_555 1_555 1_555 1_555 yes
O(2) C(7) C(8) C(9) 70.8(5) 1_555 1_555 1_555 1_555 yes
O(2) C(7) C(8) C(14) -52.5(6) 1_555 1_555 1_555 1_555 yes
O(3) C(12) C(11) C(9) 67.7(7) 1_555 1_555 1_555 1_555 yes
O(3) C(12) C(13) C(14) -65.9(6) 1_555 1_555 1_555 1_555 yes
O(3) C(12) C(13) C(17) 44.9(7) 1_555 1_555 1_555 1_555 yes
O(3) C(12) C(13) C(18) 171.4(5) 1_555 1_555 1_555 1_555 yes
O(4) C(24) C(23) C(22) -27(1) 1_555 1_555 1_555 1_555 yes
O(5) C(24) C(23) C(22) 149.8(7) 1_555 1_555 1_555 1_555 yes
C(1) C(2) C(3) C(4) -56.8(6) 1_555 1_555 1_555 1_555 yes
C(1) C(10) C(5) C(4) 48.3(6) 1_555 1_555 1_555 1_555 yes
C(1) C(10) C(5) C(6) 175.1(4) 1_555 1_555 1_555 1_555 yes
C(1) C(10) C(9) C(8) -174.8(5) 1_555 1_555 1_555 1_555 yes
C(1) C(10) C(9) C(11) 58.7(6) 1_555 1_555 1_555 1_555 yes
C(2) C(1) C(10) C(5) -52.2(6) 1_555 1_555 1_555 1_555 yes
C(2) C(1) C(10) C(9) 69.5(7) 1_555 1_555 1_555 1_555 yes
C(2) C(1) C(10) C(19) -169.7(5) 1_555 1_555 1_555 1_555 yes
C(2) C(3) C(4) C(5) 56.4(6) 1_555 1_555 1_555 1_555 yes
C(3) C(2) C(1) C(10) 57.8(6) 1_555 1_555 1_555 1_555 yes
C(3) C(4) C(5) C(6) 178.9(5) 1_555 1_555 1_555 1_555 yes
C(3) C(4) C(5) C(10) -53.2(6) 1_555 1_555 1_555 1_555 yes
C(4) C(5) C(6) C(7) 76.9(7) 1_555 1_555 1_555 1_555 yes
C(4) C(5) C(10) C(9) -75.1(6) 1_555 1_555 1_555 1_555 yes
C(4) C(5) C(10) C(19) 163.9(5) 1_555 1_555 1_555 1_555 yes
C(5) C(6) C(7) C(8) 50.3(7) 1_555 1_555 1_555 1_555 yes
C(5) C(10) C(9) C(8) -53.6(6) 1_555 1_555 1_555 1_555 yes
C(5) C(10) C(9) C(11) 179.9(5) 1_555 1_555 1_555 1_555 yes
C(6) C(5) C(10) C(9) 51.7(6) 1_555 1_555 1_555 1_555 yes
C(6) C(5) C(10) C(19) -69.3(5) 1_555 1_555 1_555 1_555 yes
C(6) C(7) C(8) C(9) -52.4(6) 1_555 1_555 1_555 1_555 yes
C(6) C(7) C(8) C(14) -175.7(5) 1_555 1_555 1_555 1_555 yes
C(7) C(6) C(5) C(10) -51.0(6) 1_555 1_555 1_555 1_555 yes
C(7) C(8) C(9) C(10) 55.0(6) 1_555 1_555 1_555 1_555 yes
C(7) C(8) C(9) C(11) -176.8(4) 1_555 1_555 1_555 1_555 yes
C(7) C(8) C(14) C(13) -177.5(5) 1_555 1_555 1_555 1_555 yes
C(7) C(8) C(14) C(15) -52.6(7) 1_555 1_555 1_555 1_555 yes
C(8) C(9) C(10) C(19) 66.8(7) 1_555 1_555 1_555 1_555 yes
C(8) C(9) C(11) C(12) 53.8(6) 1_555 1_555 1_555 1_555 yes
C(8) C(14) C(13) C(12) -57.0(6) 1_555 1_555 1_555 1_555 yes
C(8) C(14) C(13) C(17) 178.7(5) 1_555 1_555 1_555 1_555 yes
C(8) C(14) C(13) C(18) 62.5(6) 1_555 1_555 1_555 1_555 yes
C(8) C(14) C(15) C(16) -165.0(5) 1_555 1_555 1_555 1_555 yes
C(9) C(8) C(14) C(13) 57.2(6) 1_555 1_555 1_555 1_555 yes
C(9) C(8) C(14) C(15) -178.0(5) 1_555 1_555 1_555 1_555 yes
C(9) C(11) C(12) C(13) -54.0(7) 1_555 1_555 1_555 1_555 yes
C(10) C(9) C(8) C(14) 179.2(5) 1_555 1_555 1_555 1_555 yes
C(10) C(9) C(11) C(12) -179.0(5) 1_555 1_555 1_555 1_555 yes
C(11) C(9) C(8) C(14) -52.6(6) 1_555 1_555 1_555 1_555 yes
C(11) C(9) C(10) C(19) -59.7(7) 1_555 1_555 1_555 1_555 yes
C(11) C(12) C(13) C(14) 52.6(6) 1_555 1_555 1_555 1_555 yes
C(11) C(12) C(13) C(17) 163.4(5) 1_555 1_555 1_555 1_555 yes
C(11) C(12) C(13) C(18) -70.0(6) 1_555 1_555 1_555 1_555 yes
C(12) C(13) C(14) C(15) 171.9(5) 1_555 1_555 1_555 1_555 yes
C(12) C(13) C(17) C(16) -157.2(5) 1_555 1_555 1_555 1_555 yes
C(12) C(13) C(17) C(20) 77.6(7) 1_555 1_555 1_555 1_555 yes
C(13) C(14) C(15) C(16) -35.4(6) 1_555 1_555 1_555 1_555 yes
C(13) C(17) C(16) C(15) 20.9(6) 1_555 1_555 1_555 1_555 yes
C(13) C(17) C(20) C(21) -57.1(8) 1_555 1_555 1_555 1_555 yes
C(13) C(17) C(20) C(22) 178.8(6) 1_555 1_555 1_555 1_555 yes
C(14) C(13) C(17) C(16) -40.6(5) 1_555 1_555 1_555 1_555 yes
C(14) C(13) C(17) C(20) -165.8(5) 1_555 1_555 1_555 1_555 yes
C(14) C(15) C(16) C(17) 8.4(7) 1_555 1_555 1_555 1_555 yes
C(15) C(14) C(13) C(17) 47.6(5) 1_555 1_555 1_555 1_555 yes
C(15) C(14) C(13) C(18) -68.6(6) 1_555 1_555 1_555 1_555 yes
C(15) C(16) C(17) C(20) 150.9(5) 1_555 1_555 1_555 1_555 yes
C(16) C(17) C(13) C(18) 77.6(6) 1_555 1_555 1_555 1_555 yes
C(16) C(17) C(20) C(21) -178.3(6) 1_555 1_555 1_555 1_555 yes
C(16) C(17) C(20) C(22) 57.6(7) 1_555 1_555 1_555 1_555 yes
C(17) C(20) C(22) C(23) -169.3(7) 1_555 1_555 1_555 1_555 yes
C(18) C(13) C(17) C(20) -47.6(8) 1_555 1_555 1_555 1_555 yes
C(20) C(22) C(23) C(24) 178.7(7) 1_555 1_555 1_555 1_555 yes
C(21) C(20) C(22) C(23) 66.5(9) 1_555 1_555 1_555 1_555 yes
C(25) C(26) C(27) C(28) 4(1) 1_555 1_555 1_555 1_555 yes
C(25) C(30) C(29) C(28) 3(3) 1_555 1_555 1_555 1_555 yes
C(26) C(25) C(30) C(29) 0(2) 1_555 1_555 1_555 1_555 yes
C(26) C(27) C(28) C(29) -1(2) 1_555 1_555 1_555 1_555 yes
C(27) C(26) C(25) C(30) -3(2) 1_555 1_555 1_555 1_555 yes
C(27) C(26) C(25) C(31) 177(1) 1_555 1_555 1_555 1_555 yes
C(27) C(28) C(29) C(30) -1(3) 1_555 1_555 1_555 1_555 yes
C(29) C(30) C(25) C(31) 178(1) 1_555 1_555 1_555 1_555 yes

loop_
_cod_related_entry_id
_cod_related_entry_database
_cod_related_entry_code
1 ChemSpider 21197821
